data_1533874
loop_
_publ_author_name
'Kavecansky, V.'
'Rogl, P.'
'Noel, H.'
'Wochowski, K.'
'Mihalik, M.'
'Troc, R.'

_publ_section_title
;
 X-ray investigation of alloys with composition Th37.5 M25 M'37.5; M= Al,
 Ga, M' = Si, Ge
;
_journal_name_full 'Journal of Alloys Compd.'
_journal_page_first 173
_journal_page_last 177
_journal_volume 365
_journal_year 2004
_chemical_formula_sum 'Al0.6336 Ge1.1264 Th'
_chemical_name_systematic 'Th (Al0.36 Ge0.64)1.76'
_space_group_IT_number 141
_symmetry_space_group_name_Hall '-I 4bd 2'
_symmetry_space_group_name_H-M 'I 41/a m d :2'
_cell_angle_alpha 90
_cell_angle_beta 90
_cell_angle_gamma 90
_cell_formula_units_Z 4
_cell_length_a 4.19281
_cell_length_b 4.19281
_cell_length_c 14.4115
_cell_volume 253.349
_citation_journal_id_ASTM JALCEU
_cod_data_source_file Kavecansky_JALCEU_2004_1375.cif
_cod_data_source_block Al0.6336Ge1.1264Th1
_cod_original_cell_volume 253.3492
_cod_original_formula_sum 'Al0.6336 Ge1.1264 Th1'
_cod_database_code 1533874

loop_
_symmetry_equiv_pos_as_xyz
x,y,z
-y+1/4,x+3/4,z+1/4
-x+1/2,-y,z+1/2
y+1/4,-x+1/4,z+3/4
x,-y,-z
y+1/4,x+3/4,-z+1/4
-x+1/2,y,-z+1/2
-y+1/4,-x+1/4,-z+3/4
-x,-y,-z
y-1/4,-x-3/4,-z-1/4
x-1/2,y,-z-1/2
-y-1/4,x-1/4,-z-3/4
-x,y,z
-y-1/4,-x-3/4,z-1/4
x-1/2,-y,z-1/2
y-1/4,x-1/4,z-3/4
x+1/2,y+1/2,z+1/2
-y+3/4,x+5/4,z+3/4
-x+1,-y+1/2,z+1
y+3/4,-x+3/4,z+5/4
x+1/2,-y+1/2,-z+1/2
y+3/4,x+5/4,-z+3/4
-x+1,y+1/2,-z+1
-y+3/4,-x+3/4,-z+5/4
-x+1/2,-y+1/2,-z+1/2
y+1/4,-x-1/4,-z+1/4
x,y+1/2,-z
-y+1/4,x+1/4,-z-1/4
-x+1/2,y+1/2,z+1/2
-y+1/4,-x-1/4,z+1/4
x,-y+1/2,z
y+1/4,x+1/4,z-1/4

loop_
_atom_site_label
_atom_site_type_symbol
_atom_site_fract_x
_atom_site_fract_y
_atom_site_fract_z
_atom_site_occupancy
_atom_site_U_iso_or_equiv
Ge1 Ge 0 0.25 0.253349 0.56 0.0
Al1 Al 0 0.25 0.253349 0.32 0.0
Th1 Th 0 0.75 0.125 1 0.0
